data_4347017
loop_
_publ_author_name
'Connell, Timothy U.'
'White, Jonathan M.'
'Smith, Trevor A.'
'Donnelly, Paul S.'

_publ_section_title
;
 Luminescent Iridium(III) Cyclometalated Complexes with 1,2,3-Triazole
 &quot;Click&quot; Ligands.
;
_journal_issue 6
_journal_name_full 'Inorganic chemistry'
_journal_page_first 2776
_journal_page_last 2790
_journal_paper_doi 10.1021/acs.inorgchem.5b02607
_journal_volume 55
_journal_year 2016
_chemical_formula_moiety '(C44 H32 F7 Ir N6) 1.5 (C H2 Cl2)'
_chemical_formula_sum 'C45.5 H35 Cl3 F6 Ir N6 P'
_chemical_formula_weight 1109.31
_space_group_crystal_system monoclinic
_space_group_IT_number 14
_space_group_name_Hall '-P 2ybc'
_space_group_name_H-M_alt 'P 1 21/c 1'
_atom_sites_solution_hydrogens geom
_audit_creation_method SHELXL-2014/7
_cell_angle_alpha 90
_cell_angle_beta 105.6790(10)
_cell_angle_gamma 90
_cell_formula_units_Z 4
_cell_length_a 14.3335(2)
_cell_length_b 14.05720(10)
_cell_length_c 21.5094(3)
_cell_measurement_reflns_used 14101
_cell_measurement_temperature 130.00(10)
_cell_measurement_theta_max 76.6570
_cell_measurement_theta_min 3.7920
_cell_volume 4172.64(9)
_computing_cell_refinement
;
CrysAlisPro, Agilent Technologies,
Version 1.171.37.34 (release 22-05-2014 CrysAlis171 .NET)
(compiled May 22 2014,16:03:01)
;
_computing_data_collection
;
CrysAlisPro, Agilent Technologies,
Version 1.171.37.34 (release 22-05-2014 CrysAlis171 .NET)
(compiled May 22 2014,16:03:01)
;
_computing_data_reduction
;
CrysAlisPro, Agilent Technologies,
Version 1.171.37.34 (release 22-05-2014 CrysAlis171 .NET)
(compiled May 22 2014,16:03:01)
;
_computing_structure_refinement 'SHELXL-2014/7 (Sheldrick, 2014)'
_diffrn_ambient_environment N~2~
_diffrn_ambient_temperature 130.00(10)
_diffrn_detector 'CCD plate'
_diffrn_detector_area_resol_mean 10.2273
_diffrn_detector_type Atlas
_diffrn_measured_fraction_theta_full 1.000
_diffrn_measured_fraction_theta_max 0.990
_diffrn_measurement_device 'four-circle diffractometer'
_diffrn_measurement_device_type 'SuperNova, Dual, Cu at zero, Atlas'
_diffrn_measurement_method '\w scans'
_diffrn_radiation_monochromator mirror
_diffrn_radiation_probe x-ray
_diffrn_radiation_type 'Cu K\a'
_diffrn_radiation_wavelength 1.54184
_diffrn_reflns_av_R_equivalents 0.0378
_diffrn_reflns_av_unetI/netI 0.0366
_diffrn_reflns_Laue_measured_fraction_full 1.000
_diffrn_reflns_Laue_measured_fraction_max 0.990
_diffrn_reflns_limit_h_max 17
_diffrn_reflns_limit_h_min -16
_diffrn_reflns_limit_k_max 16
_diffrn_reflns_limit_k_min -17
_diffrn_reflns_limit_l_max 19
_diffrn_reflns_limit_l_min -27
_diffrn_reflns_number 30894
_diffrn_reflns_point_group_measured_fraction_full 1.000
_diffrn_reflns_point_group_measured_fraction_max 0.990
_diffrn_reflns_theta_full 67.684
_diffrn_reflns_theta_max 76.976
_diffrn_reflns_theta_min 3.801
_diffrn_source 'sealed X-ray tube'
_diffrn_source_type 'SuperNova (Cu) X-ray Source'
_exptl_absorpt_coefficient_mu 8.929
_exptl_absorpt_correction_T_max 0.755
_exptl_absorpt_correction_T_min 0.175
_exptl_absorpt_correction_type gaussian
_exptl_absorpt_process_details
;
CrysAlisPro, Agilent Technologies,
Version 1.171.37.34 (release 22-05-2014 CrysAlis171 .NET)
(compiled May 22 2014,16:03:01)
Numerical absorption correction based on gaussian integration over
			a multifaceted crystal model
Empirical absorption correction using spherical harmonics,
 implemented in SCALE3 ABSPACK scaling algorithm.
;
_exptl_crystal_colour orange-red
_exptl_crystal_density_diffrn 1.766
_exptl_crystal_description needle
_exptl_crystal_F_000 2188
_exptl_crystal_size_max 0.5115
_exptl_crystal_size_mid 0.0684
_exptl_crystal_size_min 0.0351
_refine_diff_density_max 1.631
_refine_diff_density_min -1.406
_refine_diff_density_rms 0.116
_refine_ls_extinction_method none
_refine_ls_goodness_of_fit_ref 1.026
_refine_ls_hydrogen_treatment constr
_refine_ls_matrix_type full
_refine_ls_number_parameters 568
_refine_ls_number_reflns 8735
_refine_ls_number_restraints 0
_refine_ls_restrained_S_all 1.026
_refine_ls_R_factor_all 0.0399
_refine_ls_R_factor_gt 0.0363
_refine_ls_shift/su_max 0.002
_refine_ls_shift/su_mean 0.000
_refine_ls_structure_factor_coef Fsqd
_refine_ls_weighting_details 'w=1/[\s^2^(Fo^2^)+(0.0635P)^2^+4.5719P] where P=(Fo^2^+2Fc^2^)/3'
_refine_ls_weighting_scheme calc
_refine_ls_wR_factor_gt 0.0990
_refine_ls_wR_factor_ref 0.1028
_reflns_Friedel_coverage 0.000
_reflns_number_gt 7943
_reflns_number_total 8735
_reflns_threshold_expression 'I > 2\s(I)'
_cod_data_source_file ic5b02607_si_002.cif
_cod_data_source_block shelx
_cod_original_sg_symbol_H-M 'P 21/c'
_cod_original_formula_sum 'C45.50 H35 Cl3 F6 Ir N6 P'
_cod_database_code 4347017
_shelx_shelxl_version_number 2014/7
_chemical_oxdiff_usercomment 'Tim Connell 3/7/2015'
_shelx_space_group_comment
;
The symmetry employed for this shelxl refinement is uniquely defined
by the following loop, which should always be used as a source of
symmetry information in preference to the above space-group names.
They are only intended as comments.
;

loop_
_space_group_symop_operation_xyz
'x, y, z'
'-x, y+1/2, -z+1/2'
'-x, -y, -z'
'x, -y-1/2, z-1/2'

loop_
_atom_site_label
_atom_site_type_symbol
_atom_site_fract_x
_atom_site_fract_y
_atom_site_fract_z
_atom_site_U_iso_or_equiv
_atom_site_adp_type
_atom_site_occupancy
_atom_site_site_symmetry_order
_atom_site_calc_flag
_atom_site_refinement_flags_posn
_atom_site_refinement_flags_adp
_atom_site_refinement_flags_occupancy
Ir1 Ir 0.63969(2) 0.55564(2) 0.72680(2) 0.02865(7) Uani 1 1 d . . .
P1 P 0.23590(8) 0.59075(8) 0.92626(5) 0.0382(2) Uani 1 1 d . . .
Cl3 Cl 0.95143(12) 0.47414(17) 0.93386(8) 0.0816(5) Uani 1 1 d . . .
Cl2 Cl 0.96893(14) 0.70948(18) 0.59134(10) 0.0989(7) Uani 1 1 d . . .
N5 N 0.6932(2) 0.4379(2) 0.78975(16) 0.0307(6) Uani 1 1 d . . .
N2 N 0.7601(2) 0.6409(2) 0.75469(16) 0.0330(6) Uani 1 1 d . . .
N3 N 0.5758(2) 0.6080(2) 0.80349(15) 0.0311(6) Uani 1 1 d . . .
N1 N 0.5241(2) 0.4696(2) 0.68536(15) 0.0323(6) Uani 1 1 d . . .
Cl1 Cl 0.99611(18) 0.6640(2) 0.46623(13) 0.1108(8) Uani 1 1 d . . .
C26 C 0.6835(3) 0.5015(3) 0.65323(18) 0.0341(7) Uani 1 1 d . . .
C11 C 0.5953(3) 0.6701(2) 0.67042(17) 0.0308(7) Uani 1 1 d . . .
F2 F 0.2962(2) 0.53751(19) 0.88514(14) 0.0500(6) Uani 1 1 d . . .
F3 F 0.2633(2) 0.68959(18) 0.90060(15) 0.0540(7) Uani 1 1 d . . .
F4 F 0.3310(2) 0.5955(2) 0.98690(13) 0.0525(6) Uani 1 1 d . . .
N6 N 0.7110(2) 0.3518(2) 0.77321(15) 0.0326(6) Uani 1 1 d . . .
N4 N 0.7083(3) 0.4411(2) 0.85427(16) 0.0323(7) Uani 1 1 d . . .
F1 F 0.1403(2) 0.5849(3) 0.86701(14) 0.0579(7) Uani 1 1 d . . .
C10 C 0.6632(3) 0.7451(3) 0.67945(18) 0.0321(7) Uani 1 1 d . . .
C38 C 0.7385(3) 0.2986(3) 0.82751(18) 0.0330(7) Uani 1 1 d . . .
C35 C 0.6074(3) 0.5817(3) 0.86625(19) 0.0331(7) Uani 1 1 d . . .
C39 C 0.7669(3) 0.1987(3) 0.82778(18) 0.0335(7) Uani 1 1 d . . .
C2 C 0.8493(3) 0.7737(3) 0.7298(2) 0.0370(8) Uani 1 1 d . . .
C24 C 0.4545(3) 0.4447(3) 0.71505(19) 0.0346(8) Uani 1 1 d . . .
H24 H 0.4589 0.4683 0.7561 0.042 Uiso 1 1 calc R U .
C34 C 0.5596(3) 0.6078(3) 0.91185(19) 0.0362(8) Uani 1 1 d . . .
H34 H 0.5832 0.5883 0.9545 0.043 Uiso 1 1 calc R U .
C16 C 0.5209(3) 0.4345(2) 0.62606(18) 0.0334(8) Uani 1 1 d . . .
C31 C 0.4948(3) 0.6616(3) 0.78640(19) 0.0337(7) Uani 1 1 d . . .
H31 H 0.4718 0.6799 0.7434 0.040 Uiso 1 1 calc R U .
C32 C 0.4439(3) 0.6910(3) 0.8296(2) 0.0375(8) Uani 1 1 d . . .
H32 H 0.3888 0.7286 0.8159 0.045 Uiso 1 1 calc R U .
C37 C 0.7373(3) 0.3554(3) 0.87968(19) 0.0360(8) Uani 1 1 d . . .
H37 H 0.7531 0.3380 0.9230 0.043 Uiso 1 1 calc R U .
C25 C 0.6133(4) 0.4461(2) 0.6093(2) 0.0370(9) Uani 1 1 d . . .
C7 C 0.9319(3) 0.7452(3) 0.7790(2) 0.0404(8) Uani 1 1 d . . .
C1 C 0.7595(3) 0.7228(3) 0.72267(18) 0.0322(7) Uani 1 1 d . . .
C36 C 0.7019(3) 0.5301(3) 0.88839(19) 0.0368(8) Uani 1 1 d . . .
H36A H 0.7531 0.5722 0.8836 0.044 Uiso 1 1 calc R U .
H36B H 0.7137 0.5161 0.9340 0.044 Uiso 1 1 calc R U .
C40 C 0.7976(3) 0.1601(3) 0.77723(19) 0.0374(8) Uani 1 1 d . . .
H40 H 0.7963 0.1972 0.7412 0.045 Uiso 1 1 calc R U .
C21 C 0.2838(3) 0.3039(3) 0.5890(2) 0.0461(10) Uani 1 1 d . . .
H21 H 0.2399 0.2824 0.6107 0.055 Uiso 1 1 calc R U .
C22 C 0.3659(3) 0.3580(3) 0.6222(2) 0.0381(8) Uani 1 1 d . . .
C33 C 0.4769(3) 0.6631(3) 0.8935(2) 0.0381(8) Uani 1 1 d . . .
H33 H 0.4441 0.6811 0.9235 0.046 Uiso 1 1 calc R U .
C15 C 0.6352(3) 0.8336(3) 0.6500(2) 0.0370(8) Uani 1 1 d . . .
H15 H 0.6780 0.8846 0.6591 0.044 Uiso 1 1 calc R U .
C44 C 0.7673(3) 0.1409(3) 0.8809(2) 0.0415(9) Uani 1 1 d . . .
H44 H 0.7447 0.1653 0.9143 0.050 Uiso 1 1 calc R U .
F6 F 0.2090(3) 0.4906(3) 0.95268(17) 0.0775(11) Uani 1 1 d . . .
C12 C 0.5045(3) 0.6831(3) 0.62620(18) 0.0343(7) Uani 1 1 d . . .
H12 H 0.4601 0.6334 0.6181 0.041 Uiso 1 1 calc R U .
C9 C 0.8432(3) 0.6095(3) 0.7981(2) 0.0399(8) Uani 1 1 d . . .
H9 H 0.8425 0.5505 0.8176 0.048 Uiso 1 1 calc R U .
C23 C 0.3794(3) 0.3869(3) 0.6869(2) 0.0383(8) Uani 1 1 d . . .
H23 H 0.3370 0.3663 0.7100 0.046 Uiso 1 1 calc R U .
F5 F 0.1752(2) 0.6450(3) 0.96826(17) 0.0783(11) Uani 1 1 d . . .
C13 C 0.4796(3) 0.7694(3) 0.5942(2) 0.0382(8) Uani 1 1 d . . .
H13 H 0.4199 0.7761 0.5638 0.046 Uiso 1 1 calc R U .
C3 C 0.8619(3) 0.8482(3) 0.6882(2) 0.0414(9) Uani 1 1 d . . .
H3 H 0.8104 0.8666 0.6537 0.050 Uiso 1 1 calc R U .
C8 C 0.9254(3) 0.6604(3) 0.8136(2) 0.0458(9) Uani 1 1 d . . .
H8 H 0.9778 0.6404 0.8468 0.055 Uiso 1 1 calc R U .
C17 C 0.4352(3) 0.3875(3) 0.58962(19) 0.0378(8) Uani 1 1 d . . .
C28 C 0.7988(4) 0.4635(4) 0.5925(2) 0.0479(10) Uani 1 1 d . . .
H28 H 0.8600 0.4709 0.5862 0.057 Uiso 1 1 calc R U .
C14 C 0.5440(3) 0.8454(3) 0.6075(2) 0.0405(9) Uani 1 1 d . . .
H14 H 0.5260 0.9041 0.5879 0.049 Uiso 1 1 calc R U .
C18 C 0.4143(4) 0.3700(3) 0.52220(19) 0.0449(10) Uani 1 1 d . . .
H18 H 0.4557 0.3933 0.4991 0.054 Uiso 1 1 calc R U .
C43 C 0.8006(4) 0.0485(3) 0.8845(2) 0.0472(10) Uani 1 1 d . . .
H43 H 0.8017 0.0113 0.9205 0.057 Uiso 1 1 calc R U .
C27 C 0.7750(3) 0.5107(3) 0.6419(2) 0.0400(9) Uani 1 1 d . . .
H27 H 0.8209 0.5501 0.6686 0.048 Uiso 1 1 calc R U .
C41 C 0.8304(4) 0.0667(3) 0.7797(2) 0.0472(10) Uani 1 1 d . . .
H41 H 0.8505 0.0415 0.7455 0.057 Uiso 1 1 calc R U .
C30 C 0.6395(4) 0.3958(3) 0.5601(2) 0.0453(10) Uani 1 1 d . . .
H30 H 0.5946 0.3563 0.5327 0.054 Uiso 1 1 calc R U .
C4 C 0.9501(4) 0.8934(3) 0.6986(3) 0.0511(11) Uani 1 1 d . . .
H4 H 0.9574 0.9418 0.6708 0.061 Uiso 1 1 calc R U .
C19 C 0.3337(4) 0.3192(3) 0.4910(2) 0.0519(11) Uani 1 1 d . . .
H19 H 0.3211 0.3082 0.4469 0.062 Uiso 1 1 calc R U .
C6 C 1.0206(3) 0.7950(3) 0.7899(3) 0.0479(10) Uani 1 1 d . . .
H6 H 1.0730 0.7781 0.8242 0.058 Uiso 1 1 calc R U .
C5 C 1.0286(4) 0.8680(3) 0.7499(3) 0.0518(11) Uani 1 1 d . . .
H5 H 1.0868 0.9009 0.7569 0.062 Uiso 1 1 calc R U .
C42 C 0.8328(4) 0.0112(3) 0.8337(2) 0.0483(10) Uani 1 1 d . . .
H42 H 0.8558 -0.0509 0.8359 0.058 Uiso 1 1 calc R U .
C20 C 0.2698(4) 0.2836(3) 0.5246(2) 0.0515(11) Uani 1 1 d . . .
H20 H 0.2176 0.2460 0.5032 0.062 Uiso 1 1 calc R U .
C29 C 0.7319(4) 0.4048(3) 0.5523(2) 0.0517(12) Uani 1 1 d . . .
H29 H 0.7488 0.3712 0.5198 0.062 Uiso 1 1 calc R U .
C45 C 0.9649(6) 0.6237(6) 0.5338(4) 0.092(2) Uani 1 1 d . . .
H45A H 0.8998 0.5977 0.5204 0.110 Uiso 1 1 calc R U .
H45B H 1.0084 0.5724 0.5531 0.110 Uiso 1 1 calc R U .
C46 C 0.9786(8) 0.5574(7) 0.9935(5) 0.054(2) Uani 0.5 1 d . . P
H46A H 1.0099 0.6102 0.9783 0.065 Uiso 0.5 1 calc R U P
H46B H 0.9179 0.5811 0.9993 0.065 Uiso 0.5 1 calc R U P

loop_
_atom_site_aniso_label
_atom_site_aniso_U_11
_atom_site_aniso_U_22
_atom_site_aniso_U_33
_atom_site_aniso_U_23
_atom_site_aniso_U_13
_atom_site_aniso_U_12
Ir1 0.04027(11) 0.02216(9) 0.02693(10) 0.00207(5) 0.01495(7) 0.00167(5)
P1 0.0416(5) 0.0425(5) 0.0300(4) -0.0033(4) 0.0090(4) -0.0046(4)
Cl3 0.0631(8) 0.1302(15) 0.0516(7) 0.0030(9) 0.0156(6) -0.0124(9)
Cl2 0.0774(10) 0.1241(17) 0.0803(11) -0.0354(11) -0.0044(9) 0.0208(10)
N5 0.0437(17) 0.0242(14) 0.0255(15) 0.0026(10) 0.0119(13) 0.0021(11)
N2 0.0424(16) 0.0271(14) 0.0330(15) 0.0012(12) 0.0161(13) 0.0012(12)
N3 0.0412(16) 0.0260(13) 0.0297(14) -0.0028(11) 0.0156(13) -0.0021(12)
N1 0.0472(17) 0.0251(13) 0.0274(14) 0.0009(12) 0.0150(13) -0.0001(13)
Cl1 0.1056(15) 0.1353(19) 0.1108(16) 0.0111(15) 0.0622(13) 0.0271(14)
C26 0.050(2) 0.0259(16) 0.0305(17) 0.0068(13) 0.0186(16) 0.0076(15)
C11 0.0445(19) 0.0232(15) 0.0298(16) 0.0021(13) 0.0188(15) 0.0037(14)
F2 0.0599(16) 0.0394(12) 0.0507(15) -0.0106(11) 0.0152(13) 0.0054(11)
F3 0.0673(17) 0.0320(12) 0.0643(17) -0.0017(12) 0.0205(14) 0.0029(11)
F4 0.0500(14) 0.0631(17) 0.0388(13) -0.0052(12) 0.0024(11) -0.0101(12)
N6 0.0466(17) 0.0235(14) 0.0302(15) 0.0029(11) 0.0147(13) 0.0023(12)
N4 0.0471(18) 0.0253(15) 0.0259(15) 0.0022(11) 0.0122(13) 0.0009(11)
F1 0.0499(15) 0.078(2) 0.0398(14) -0.0010(14) 0.0026(12) -0.0016(14)
C10 0.0436(19) 0.0254(16) 0.0315(17) -0.0003(13) 0.0173(15) 0.0024(14)
C38 0.0410(19) 0.0295(17) 0.0305(17) 0.0016(14) 0.0131(14) -0.0025(14)
C35 0.045(2) 0.0255(16) 0.0324(18) -0.0043(14) 0.0165(15) -0.0059(14)
C39 0.0437(19) 0.0271(17) 0.0295(17) 0.0030(14) 0.0096(15) 0.0012(14)
C2 0.047(2) 0.0271(17) 0.043(2) -0.0030(15) 0.0232(17) -0.0003(15)
C24 0.048(2) 0.0309(19) 0.0278(17) -0.0013(13) 0.0158(16) -0.0029(14)
C34 0.051(2) 0.0328(18) 0.0281(17) -0.0039(14) 0.0156(16) -0.0073(16)
C16 0.056(2) 0.0225(15) 0.0230(16) 0.0008(12) 0.0135(16) 0.0011(14)
C31 0.0403(18) 0.0307(17) 0.0334(18) -0.0014(14) 0.0157(15) 0.0009(14)
C32 0.042(2) 0.0324(18) 0.041(2) -0.0061(15) 0.0166(17) -0.0010(15)
C37 0.050(2) 0.0284(17) 0.0304(17) 0.0032(14) 0.0129(16) 0.0025(15)
C25 0.064(3) 0.0240(17) 0.0289(18) 0.0053(13) 0.0227(18) 0.0064(15)
C7 0.045(2) 0.0350(19) 0.046(2) -0.0008(17) 0.0204(18) 0.0001(16)
C1 0.0444(19) 0.0242(16) 0.0334(17) -0.0019(13) 0.0195(15) 0.0015(14)
C36 0.053(2) 0.0261(16) 0.0322(18) -0.0021(14) 0.0134(16) -0.0018(16)
C40 0.049(2) 0.0326(18) 0.0319(18) 0.0019(15) 0.0130(16) 0.0049(16)
C21 0.047(2) 0.036(2) 0.050(2) -0.0064(18) 0.0043(19) 0.0035(17)
C22 0.050(2) 0.0268(17) 0.0344(19) 0.0016(14) 0.0065(16) 0.0051(15)
C33 0.047(2) 0.0349(19) 0.0374(19) -0.0063(15) 0.0193(17) -0.0069(16)
C15 0.051(2) 0.0267(17) 0.0386(19) 0.0014(15) 0.0211(17) 0.0010(15)
C44 0.058(2) 0.035(2) 0.0336(19) 0.0048(16) 0.0166(18) 0.0015(17)
F6 0.083(2) 0.082(2) 0.0566(18) 0.0238(17) 0.0000(16) -0.040(2)
C12 0.0420(19) 0.0320(18) 0.0310(17) 0.0033(14) 0.0135(15) 0.0034(15)
C9 0.043(2) 0.0361(19) 0.043(2) 0.0086(16) 0.0152(17) 0.0032(16)
C23 0.047(2) 0.0335(18) 0.0351(19) -0.0008(15) 0.0125(16) -0.0044(16)
F5 0.0612(18) 0.129(3) 0.0513(17) -0.026(2) 0.0257(15) 0.003(2)
C13 0.044(2) 0.038(2) 0.0354(18) 0.0022(15) 0.0148(16) 0.0090(16)
C3 0.053(2) 0.0282(18) 0.050(2) -0.0024(16) 0.0265(19) -0.0027(16)
C8 0.042(2) 0.044(2) 0.051(2) 0.0043(19) 0.0135(18) 0.0042(18)
C17 0.058(2) 0.0261(16) 0.0299(18) 0.0017(14) 0.0127(17) 0.0059(16)
C28 0.059(3) 0.046(2) 0.046(2) 0.010(2) 0.028(2) 0.014(2)
C14 0.059(2) 0.0258(17) 0.042(2) 0.0073(15) 0.0231(19) 0.0100(16)
C18 0.074(3) 0.0325(19) 0.0263(18) 0.0020(15) 0.0110(18) 0.0096(19)
C43 0.066(3) 0.036(2) 0.038(2) 0.0094(16) 0.012(2) -0.0002(18)
C27 0.047(2) 0.036(2) 0.043(2) 0.0076(16) 0.0226(18) 0.0107(16)
C41 0.065(3) 0.038(2) 0.040(2) -0.0039(17) 0.016(2) 0.0106(19)
C30 0.076(3) 0.0325(19) 0.035(2) 0.0000(16) 0.028(2) 0.0038(19)
C4 0.061(3) 0.033(2) 0.070(3) -0.001(2) 0.037(2) -0.0035(19)
C19 0.074(3) 0.043(2) 0.0307(19) -0.0019(17) 0.001(2) 0.012(2)
C6 0.045(2) 0.042(2) 0.059(3) -0.006(2) 0.018(2) -0.0049(18)
C5 0.047(2) 0.040(2) 0.075(3) -0.009(2) 0.028(2) -0.0081(18)
C42 0.063(3) 0.0264(19) 0.050(2) 0.0016(17) 0.007(2) 0.0071(18)
C20 0.053(2) 0.042(2) 0.047(2) -0.0133(19) -0.007(2) 0.0080(19)
C29 0.085(3) 0.039(2) 0.045(2) 0.0023(18) 0.040(2) 0.012(2)
C45 0.089(5) 0.083(5) 0.099(6) -0.014(4) 0.018(4) 0.011(4)
C46 0.054(6) 0.059(6) 0.040(5) 0.008(4) -0.002(4) -0.003(4)

loop_
_atom_type_symbol
_atom_type_description
_atom_type_scat_dispersion_real
_atom_type_scat_dispersion_imag
_atom_type_scat_source
C C 0.0181 0.0091 'International Tables Vol C Tables 4.2.6.8 and 6.1.1.4'
H H 0.0000 0.0000 'International Tables Vol C Tables 4.2.6.8 and 6.1.1.4'
N N 0.0311 0.0180 'International Tables Vol C Tables 4.2.6.8 and 6.1.1.4'
F F 0.0727 0.0534 'International Tables Vol C Tables 4.2.6.8 and 6.1.1.4'
P P 0.2955 0.4335 'International Tables Vol C Tables 4.2.6.8 and 6.1.1.4'
Cl Cl 0.3639 0.7018 'International Tables Vol C Tables 4.2.6.8 and 6.1.1.4'
Ir Ir -4.7710 6.5667 'International Tables Vol C Tables 4.2.6.8 and 6.1.1.4'

loop_
_geom_angle_atom_site_label_1
_geom_angle_atom_site_label_2
_geom_angle_atom_site_label_3
_geom_angle
_geom_angle_site_symmetry_1
C26 Ir1 C11 86.75(14) .
C26 Ir1 N1 79.70(15) .
C11 Ir1 N1 97.09(14) .
C26 Ir1 N2 91.99(15) .
C11 Ir1 N2 79.22(15) .
N1 Ir1 N2 171.14(12) .
C26 Ir1 N5 94.04(13) .
C11 Ir1 N5 177.03(14) .
N1 Ir1 N5 85.87(13) .
N2 Ir1 N5 97.89(13) .
C26 Ir1 N3 173.74(15) .
C11 Ir1 N3 93.22(12) .
N1 Ir1 N3 94.10(12) .
N2 Ir1 N3 94.15(12) .
N5 Ir1 N3 86.30(12) .
F2 P1 F3 89.75(16) .
F2 P1 F1 90.60(17) .
F3 P1 F1 90.38(18) .
F2 P1 F6 90.2(2) .
F3 P1 F6 179.5(2) .
F1 P1 F6 90.08(19) .
F2 P1 F5 179.7(2) .
F3 P1 F5 90.1(2) .
F1 P1 F5 89.68(18) .
F6 P1 F5 89.9(3) .
F2 P1 F4 90.10(16) .
F3 P1 F4 90.59(17) .
F1 P1 F4 178.80(18) .
F6 P1 F4 88.94(17) .
F5 P1 F4 89.62(18) .
C46 Cl3 C46 61.4(6) 3_767
N6 N5 N4 108.8(3) .
N6 N5 Ir1 127.3(2) .
N4 N5 Ir1 123.8(2) .
C1 N2 C9 120.6(3) .
C1 N2 Ir1 117.6(3) .
C9 N2 Ir1 121.2(3) .
C31 N3 C35 117.1(3) .
C31 N3 Ir1 118.7(2) .
C35 N3 Ir1 123.8(3) .
C16 N1 C24 120.1(4) .
C16 N1 Ir1 116.2(3) .
C24 N1 Ir1 123.6(3) .
C27 C26 C25 117.7(4) .
C27 C26 Ir1 127.5(3) .
C25 C26 Ir1 114.8(3) .
C12 C11 C10 118.4(3) .
C12 C11 Ir1 126.7(3) .
C10 C11 Ir1 114.9(3) .
N5 N6 C38 108.1(3) .
C37 N4 N5 109.6(3) .
C37 N4 C36 128.1(3) .
N5 N4 C36 122.0(3) .
C15 C10 C11 119.8(4) .
C15 C10 C1 125.3(4) .
C11 C10 C1 114.9(3) .
N6 C38 C37 108.5(3) .
N6 C38 C39 123.4(3) .
C37 C38 C39 128.1(4) .
N3 C35 C34 122.4(4) .
N3 C35 C36 118.7(3) .
C34 C35 C36 118.7(4) .
C40 C39 C44 118.6(4) .
C40 C39 C38 121.3(3) .
C44 C39 C38 120.0(4) .
C7 C2 C3 117.2(4) .
C7 C2 C1 118.7(4) .
C3 C2 C1 124.0(4) .
C23 C24 N1 122.5(4) .
C23 C24 H24 118.8 .
N1 C24 H24 118.8 .
C33 C34 C35 119.7(4) .
C33 C34 H34 120.2 .
C35 C34 H34 120.2 .
N1 C16 C17 119.3(4) .
N1 C16 C25 112.7(4) .
C17 C16 C25 127.9(4) .
N3 C31 C32 123.5(4) .
N3 C31 H31 118.3 .
C32 C31 H31 118.3 .
C33 C32 C31 118.7(4) .
C33 C32 H32 120.7 .
C31 C32 H32 120.7 .
N4 C37 C38 105.0(3) .
N4 C37 H37 127.5 .
C38 C37 H37 127.5 .
C30 C25 C26 119.6(4) .
C30 C25 C16 124.7(4) .
C26 C25 C16 115.0(3) .
C6 C7 C2 121.0(4) .
C6 C7 C8 120.8(4) .
C2 C7 C8 118.0(4) .
N2 C1 C2 119.3(4) .
N2 C1 C10 112.5(3) .
C2 C1 C10 128.1(3) .
N4 C36 C35 115.3(3) .
N4 C36 H36A 108.4 .
C35 C36 H36A 108.4 .
N4 C36 H36B 108.4 .
C35 C36 H36B 108.4 .
H36A C36 H36B 107.5 .
C39 C40 C41 121.0(4) .
C39 C40 H40 119.5 .
C41 C40 H40 119.5 .
C20 C21 C22 119.6(5) .
C20 C21 H21 120.2 .
C22 C21 H21 120.2 .
C23 C22 C21 121.6(4) .
C23 C22 C17 118.2(4) .
C21 C22 C17 120.2(4) .
C34 C33 C32 118.6(4) .
C34 C33 H33 120.7 .
C32 C33 H33 120.7 .
C14 C15 C10 120.5(4) .
C14 C15 H15 119.8 .
C10 C15 H15 119.8 .
C43 C44 C39 121.2(4) .
C43 C44 H44 119.4 .
C39 C44 H44 119.4 .
C13 C12 C11 121.1(4) .
C13 C12 H12 119.5 .
C11 C12 H12 119.5 .
C8 C9 N2 122.6(4) .
C8 C9 H9 118.7 .
N2 C9 H9 118.7 .
C24 C23 C22 119.6(4) .
C24 C23 H23 120.2 .
C22 C23 H23 120.2 .
C14 C13 C12 120.0(4) .
C14 C13 H13 120.0 .
C12 C13 H13 120.0 .
C4 C3 C2 120.3(5) .
C4 C3 H3 119.9 .
C2 C3 H3 119.9 .
C9 C8 C7 119.7(4) .
C9 C8 H8 120.1 .
C7 C8 H8 120.1 .
C18 C17 C22 118.0(4) .
C18 C17 C16 123.6(4) .
C22 C17 C16 118.5(4) .
C27 C28 C29 120.0(5) .
C27 C28 H28 120.0 .
C29 C28 H28 120.0 .
C15 C14 C13 119.9(4) .
C15 C14 H14 120.1 .
C13 C14 H14 120.1 .
C19 C18 C17 120.5(5) .
C19 C18 H18 119.7 .
C17 C18 H18 119.7 .
C44 C43 C42 119.4(4) .
C44 C43 H43 120.3 .
C42 C43 H43 120.3 .
C28 C27 C26 121.9(5) .
C28 C27 H27 119.0 .
C26 C27 H27 119.0 .
C40 C41 C42 119.6(4) .
C40 C41 H41 120.2 .
C42 C41 H41 120.2 .
C29 C30 C25 120.2(5) .
C29 C30 H30 119.9 .
C25 C30 H30 119.9 .
C3 C4 C5 121.3(5) .
C3 C4 H4 119.3 .
C5 C4 H4 119.3 .
C18 C19 C20 121.0(4) .
C18 C19 H19 119.5 .
C20 C19 H19 119.5 .
C5 C6 C7 119.6(5) .
C5 C6 H6 120.2 .
C7 C6 H6 120.2 .
C6 C5 C4 120.3(4) .
C6 C5 H5 119.8 .
C4 C5 H5 119.8 .
C41 C42 C43 120.2(4) .
C41 C42 H42 119.9 .
C43 C42 H42 119.9 .
C21 C20 C19 120.4(5) .
C21 C20 H20 119.8 .
C19 C20 H20 119.8 .
C28 C29 C30 120.3(4) .
C28 C29 H29 119.8 .
C30 C29 H29 119.8 .
Cl2 C45 Cl1 114.2(5) .
Cl2 C45 H45A 108.7 .
Cl1 C45 H45A 108.7 .
Cl2 C45 H45B 108.7 .
Cl1 C45 H45B 108.7 .
H45A C45 H45B 107.6 .
Cl3 C46 Cl3 118.6(6) 3_767
Cl3 C46 H46A 107.7 3_767
Cl3 C46 H46A 107.7 .
Cl3 C46 H46B 107.7 3_767
Cl3 C46 H46B 107.7 .
H46A C46 H46B 107.1 .

loop_
_geom_bond_atom_site_label_1
_geom_bond_atom_site_label_2
_geom_bond_distance
_geom_bond_site_symmetry_2
Ir1 C26 2.004(4) .
Ir1 C11 2.012(4) .
Ir1 N1 2.051(3) .
Ir1 N2 2.053(3) .
Ir1 N5 2.144(3) .
Ir1 N3 2.218(3) .
P1 F2 1.582(3) .
P1 F3 1.583(3) .
P1 F1 1.602(3) .
P1 F6 1.603(3) .
P1 F5 1.606(3) .
P1 F4 1.613(3) .
Cl3 C46 1.672(10) 3_767
Cl3 C46 1.703(11) .
Cl2 C45 1.718(8) .
N5 N6 1.306(4) .
N5 N4 1.346(5) .
N2 C1 1.340(5) .
N2 C9 1.373(5) .
N3 C31 1.348(5) .
N3 C35 1.354(5) .
N1 C16 1.357(5) .
N1 C24 1.368(5) .
Cl1 C45 1.728(10) .
C26 C27 1.404(6) .
C26 C25 1.413(6) .
C11 C12 1.402(6) .
C11 C10 1.412(5) .
N6 C38 1.353(5) .
N4 C37 1.342(5) .
N4 C36 1.466(5) .
C10 C15 1.404(5) .
C10 C1 1.474(6) .
C38 C37 1.381(5) .
C38 C39 1.462(5) .
C35 C34 1.389(5) .
C35 C36 1.496(6) .
C39 C40 1.389(5) .
C39 C44 1.400(5) .
C2 C7 1.416(7) .
C2 C3 1.421(6) .
C2 C1 1.446(5) .
C24 C23 1.354(6) .
C24 H24 0.9300 .
C34 C33 1.383(6) .
C34 H34 0.9300 .
C16 C17 1.428(6) .
C16 C25 1.473(6) .
C31 C32 1.391(5) .
C31 H31 0.9300 .
C32 C33 1.383(6) .
C32 H32 0.9300 .
C37 H37 0.9300 .
C25 C30 1.405(5) .
C7 C6 1.414(6) .
C7 C8 1.420(6) .
C36 H36A 0.9700 .
C36 H36B 0.9700 .
C40 C41 1.390(6) .
C40 H40 0.9300 .
C21 C20 1.375(7) .
C21 C22 1.420(6) .
C21 H21 0.9300 .
C22 C23 1.412(6) .
C22 C17 1.423(6) .
C33 H33 0.9300 .
C15 C14 1.388(6) .
C15 H15 0.9300 .
C44 C43 1.379(6) .
C44 H44 0.9300 .
C12 C13 1.392(6) .
C12 H12 0.9300 .
C9 C8 1.341(7) .
C9 H9 0.9300 .
C23 H23 0.9300 .
C13 C14 1.391(6) .
C13 H13 0.9300 .
C3 C4 1.378(7) .
C3 H3 0.9300 .
C8 H8 0.9300 .
C17 C18 1.421(5) .
C28 C27 1.371(6) .
C28 C29 1.378(8) .
C28 H28 0.9300 .
C14 H14 0.9300 .
C18 C19 1.370(7) .
C18 H18 0.9300 .
C43 C42 1.399(7) .
C43 H43 0.9300 .
C27 H27 0.9300 .
C41 C42 1.391(7) .
C41 H41 0.9300 .
C30 C29 1.385(7) .
C30 H30 0.9300 .
C4 C5 1.393(8) .
C4 H4 0.9300 .
C19 C20 1.404(8) .
C19 H19 0.9300 .
C6 C5 1.364(7) .
C6 H6 0.9300 .
C5 H5 0.9300 .
C42 H42 0.9300 .
C20 H20 0.9300 .
C29 H29 0.9300 .
C45 H45A 0.9700 .
C45 H45B 0.9700 .
C46 Cl3 1.672(10) 3_767
C46 H46A 0.9700 .
C46 H46B 0.9700 .

loop_
_geom_torsion_atom_site_label_1
_geom_torsion_atom_site_label_2
_geom_torsion_atom_site_label_3
_geom_torsion_atom_site_label_4
_geom_torsion
_geom_torsion_site_symmetry_1
_geom_torsion_site_symmetry_4
N4 N5 N6 C38 -0.4(4) . .
Ir1 N5 N6 C38 -176.6(3) . .
N6 N5 N4 C37 0.6(5) . .
Ir1 N5 N4 C37 177.0(3) . .
N6 N5 N4 C36 175.1(4) . .
Ir1 N5 N4 C36 -8.5(5) . .
C12 C11 C10 C15 7.1(5) . .
Ir1 C11 C10 C15 -170.5(3) . .
C12 C11 C10 C1 -175.2(3) . .
Ir1 C11 C10 C1 7.2(4) . .
N5 N6 C38 C37 0.0(4) . .
N5 N6 C38 C39 -178.2(4) . .
C31 N3 C35 C34 0.0(5) . .
Ir1 N3 C35 C34 -173.2(3) . .
C31 N3 C35 C36 -174.3(3) . .
Ir1 N3 C35 C36 12.5(5) . .
N6 C38 C39 C40 21.1(6) . .
C37 C38 C39 C40 -156.7(4) . .
N6 C38 C39 C44 -161.5(4) . .
C37 C38 C39 C44 20.7(7) . .
C16 N1 C24 C23 -1.5(6) . .
Ir1 N1 C24 C23 -179.3(3) . .
N3 C35 C34 C33 -0.2(6) . .
C36 C35 C34 C33 174.1(4) . .
C24 N1 C16 C17 12.5(5) . .
Ir1 N1 C16 C17 -169.6(3) . .
C24 N1 C16 C25 -164.0(3) . .
Ir1 N1 C16 C25 14.0(4) . .
C35 N3 C31 C32 0.5(6) . .
Ir1 N3 C31 C32 174.1(3) . .
N3 C31 C32 C33 -0.9(6) . .
N5 N4 C37 C38 -0.5(5) . .
C36 N4 C37 C38 -174.6(4) . .
N6 C38 C37 N4 0.3(5) . .
C39 C38 C37 N4 178.4(4) . .
C27 C26 C25 C30 5.8(5) . .
Ir1 C26 C25 C30 -172.8(3) . .
C27 C26 C25 C16 176.5(3) . .
Ir1 C26 C25 C16 -2.1(4) . .
N1 C16 C25 C30 162.4(4) . .
C17 C16 C25 C30 -13.7(6) . .
N1 C16 C25 C26 -7.7(5) . .
C17 C16 C25 C26 176.1(4) . .
C3 C2 C7 C6 5.9(6) . .
C1 C2 C7 C6 -177.3(4) . .
C3 C2 C7 C8 -169.0(4) . .
C1 C2 C7 C8 7.8(6) . .
C9 N2 C1 C2 5.6(5) . .
Ir1 N2 C1 C2 -165.5(3) . .
C9 N2 C1 C10 -178.8(3) . .
Ir1 N2 C1 C10 10.1(4) . .
C7 C2 C1 N2 -11.3(5) . .
C3 C2 C1 N2 165.2(4) . .
C7 C2 C1 C10 173.8(4) . .
C3 C2 C1 C10 -9.7(6) . .
C15 C10 C1 N2 166.4(3) . .
C11 C10 C1 N2 -11.2(4) . .
C15 C10 C1 C2 -18.5(6) . .
C11 C10 C1 C2 164.0(3) . .
C37 N4 C36 C35 -129.7(4) . .
N5 N4 C36 C35 56.9(5) . .
N3 C35 C36 N4 -57.8(5) . .
C34 C35 C36 N4 127.6(4) . .
C44 C39 C40 C41 -1.6(7) . .
C38 C39 C40 C41 175.9(4) . .
C20 C21 C22 C23 175.0(4) . .
C20 C21 C22 C17 -2.6(6) . .
C35 C34 C33 C32 -0.1(6) . .
C31 C32 C33 C34 0.6(6) . .
C11 C10 C15 C14 -5.9(6) . .
C1 C10 C15 C14 176.7(3) . .
C40 C39 C44 C43 2.4(7) . .
C38 C39 C44 C43 -175.1(4) . .
C10 C11 C12 C13 -3.1(5) . .
Ir1 C11 C12 C13 174.2(3) . .
C1 N2 C9 C8 4.0(6) . .
Ir1 N2 C9 C8 174.7(4) . .
N1 C24 C23 C22 -6.4(6) . .
C21 C22 C23 C24 -174.8(4) . .
C17 C22 C23 C24 2.9(6) . .
C11 C12 C13 C14 -2.3(6) . .
C7 C2 C3 C4 -3.7(6) . .
C1 C2 C3 C4 179.8(4) . .
N2 C9 C8 C7 -7.5(7) . .
C6 C7 C8 C9 -173.6(4) . .
C2 C7 C8 C9 1.3(7) . .
C23 C22 C17 C18 -171.2(4) . .
C21 C22 C17 C18 6.5(6) . .
C23 C22 C17 C16 7.7(6) . .
C21 C22 C17 C16 -174.6(4) . .
N1 C16 C17 C18 163.4(4) . .
C25 C16 C17 C18 -20.8(6) . .
N1 C16 C17 C22 -15.5(5) . .
C25 C16 C17 C22 160.4(4) . .
C10 C15 C14 C13 0.4(6) . .
C12 C13 C14 C15 3.6(6) . .
C22 C17 C18 C19 -5.3(6) . .
C16 C17 C18 C19 175.8(4) . .
C39 C44 C43 C42 -1.3(8) . .
C29 C28 C27 C26 0.1(7) . .
C25 C26 C27 C28 -4.0(6) . .
Ir1 C26 C27 C28 174.4(3) . .
C39 C40 C41 C42 -0.2(8) . .
C26 C25 C30 C29 -3.8(6) . .
C16 C25 C30 C29 -173.6(4) . .
C2 C3 C4 C5 -0.3(7) . .
C17 C18 C19 C20 0.2(7) . .
C2 C7 C6 C5 -4.2(7) . .
C8 C7 C6 C5 170.6(4) . .
C7 C6 C5 C4 0.0(7) . .
C3 C4 C5 C6 2.3(7) . .
C40 C41 C42 C43 1.3(8) . .
C44 C43 C42 C41 -0.5(8) . .
C22 C21 C20 C19 -2.6(7) . .
C18 C19 C20 C21 3.9(7) . .
C27 C28 C29 C30 2.1(7) . .
C25 C30 C29 C28 -0.2(7) . .
C46 Cl3 C46 Cl3 0.001(1) 3_767 3_767
